data_7060404
loop_
_publ_author_name
'Ye, Rong'
'Sun, Jing'
'Han, Ying'
'Yan, Chao-Guo'

_publ_section_title
;
 Molecular diversity of TEMPO-mediated cycloaddition of ketohydrazones and
 3-phenacylideneoxindoles
;
_journal_issue 11
_journal_name_full 'New Journal of Chemistry'
_journal_page_first 5075
_journal_page_last 5080
_journal_paper_doi 10.1039/D0NJ06036D
_journal_volume 45
_journal_year 2021
_chemical_formula_moiety 'C38 H31 N3 O2'
_chemical_formula_sum 'C38 H31 N3 O2'
_chemical_formula_weight 561.66
_space_group_crystal_system monoclinic
_space_group_IT_number 14
_space_group_name_Hall '-P 2ybc'
_space_group_name_H-M_alt 'P 1 21/c 1'
_atom_sites_solution_hydrogens geom
_audit_creation_method SHELXL-2014/7
_audit_update_record
;
2020-09-24 deposited with the CCDC.	2021-02-11 downloaded from the CCDC.
;
_cell_angle_alpha 90
_cell_angle_beta 90.518(2)
_cell_angle_gamma 90
_cell_formula_units_Z 4
_cell_length_a 14.2446(10)
_cell_length_b 9.5821(6)
_cell_length_c 22.2848(12)
_cell_measurement_reflns_used 6331
_cell_measurement_temperature 273(2)
_cell_measurement_theta_max 25.69
_cell_measurement_theta_min 2.31
_cell_volume 3041.6(3)
_computing_cell_refinement 'Bruker SAINT'
_computing_data_collection 'Bruker APEX2'
_computing_data_reduction 'Bruker SAINT'
_computing_molecular_graphics 'Bruker SHELXTL'
_computing_publication_material 'Bruker SHELXTL'
_computing_structure_refinement 'SHELXL-2014/7 (Sheldrick, 2014)'
_computing_structure_solution 'SHELXS-97 (Sheldrick 2008)'
_diffrn_ambient_temperature 273(2)
_diffrn_measured_fraction_theta_full 0.988
_diffrn_measured_fraction_theta_max 0.986
_diffrn_measurement_device_type 'Bruker APEX-II CCD'
_diffrn_measurement_method '\f and \w scans'
_diffrn_radiation_type MoK\a
_diffrn_radiation_wavelength 0.71073
_diffrn_reflns_av_R_equivalents 0.0342
_diffrn_reflns_av_unetI/netI 0.0439
_diffrn_reflns_Laue_measured_fraction_full 0.988
_diffrn_reflns_Laue_measured_fraction_max 0.986
_diffrn_reflns_limit_h_max 13
_diffrn_reflns_limit_h_min -17
_diffrn_reflns_limit_k_max 11
_diffrn_reflns_limit_k_min -11
_diffrn_reflns_limit_l_max 27
_diffrn_reflns_limit_l_min -27
_diffrn_reflns_number 18333
_diffrn_reflns_point_group_measured_fraction_full 0.988
_diffrn_reflns_point_group_measured_fraction_max 0.986
_diffrn_reflns_theta_full 25.242
_diffrn_reflns_theta_max 25.992
_diffrn_reflns_theta_min 2.314
_exptl_absorpt_coefficient_mu 0.076
_exptl_absorpt_correction_T_max 0.7456
_exptl_absorpt_correction_T_min 0.6718
_exptl_absorpt_correction_type multi-scan
_exptl_absorpt_process_details sadabs
_exptl_crystal_colour yellow
_exptl_crystal_density_diffrn 1.227
_exptl_crystal_description block
_exptl_crystal_F_000 1184
_exptl_crystal_size_max 0.240
_exptl_crystal_size_mid 0.220
_exptl_crystal_size_min 0.180
_refine_diff_density_max 0.155
_refine_diff_density_min -0.164
_refine_diff_density_rms 0.031
_refine_ls_extinction_method none
_refine_ls_goodness_of_fit_ref 1.035
_refine_ls_hydrogen_treatment constr
_refine_ls_matrix_type full
_refine_ls_number_parameters 389
_refine_ls_number_reflns 5887
_refine_ls_number_restraints 0
_refine_ls_restrained_S_all 1.035
_refine_ls_R_factor_all 0.0963
_refine_ls_R_factor_gt 0.0514
_refine_ls_shift/su_max 0.000
_refine_ls_shift/su_mean 0.000
_refine_ls_structure_factor_coef Fsqd
_refine_ls_weighting_details 'w=1/[\s^2^(Fo^2^)+(0.0502P)^2^+0.5811P] where P=(Fo^2^+2Fc^2^)/3'
_refine_ls_weighting_scheme calc
_refine_ls_wR_factor_gt 0.1073
_refine_ls_wR_factor_ref 0.1268
_reflns_Friedel_coverage 0.000
_reflns_number_gt 3689
_reflns_number_total 5887
_reflns_threshold_expression 'I > 2\s(I)'
_cod_data_source_file d0nj06036d2.cif
_cod_data_source_block 4a
_cod_depositor_comments 'Adding full bibliography for 7060394--7060404.cif.'
_cod_original_sg_symbol_H-M 'P 21/c'
_cod_database_code 7060404
_shelx_shelxl_version_number 2014/7
_shelx_space_group_comment
; 
The symmetry employed for this shelxl refinement is uniquely defined 
by the following loop, which should always be used as a source of 
symmetry information in preference to the above space-group names. 
They are only intended as comments. 
;
_shelx_estimated_absorpt_t_min 0.982
_shelx_estimated_absorpt_t_max 0.986

loop_
_space_group_symop_operation_xyz
'x, y, z'
'-x, y+1/2, -z+1/2'
'-x, -y, -z'
'x, -y-1/2, z-1/2'

loop_
_atom_site_label
_atom_site_type_symbol
_atom_site_fract_x
_atom_site_fract_y
_atom_site_fract_z
_atom_site_U_iso_or_equiv
_atom_site_adp_type
_atom_site_occupancy
_atom_site_site_symmetry_order
_atom_site_calc_flag
_atom_site_refinement_flags_posn
_atom_site_refinement_flags_adp
_atom_site_refinement_flags_occupancy
_atom_site_disorder_assembly
_atom_site_disorder_group
C1 C 0.19321(14) 0.8061(2) 0.37603(8) 0.0686(6) Uani 1 1 d . . . . .
H1 H 0.2343 0.7388 0.3617 0.082 Uiso 1 1 calc R U . . .
C2 C 0.18881(14) 0.8319(2) 0.43660(8) 0.0660(6) Uani 1 1 d . . . . .
H2 H 0.2284 0.7839 0.4628 0.079 Uiso 1 1 calc R U . . .
C3 C 0.12737(15) 0.9265(2) 0.45859(9) 0.0693(6) Uani 1 1 d . . . . .
H3 H 0.1241 0.9429 0.4997 0.083 Uiso 1 1 calc R U . . .
C4 C 0.07023(16) 0.9975(2) 0.41957(9) 0.0737(6) Uani 1 1 d . . . . .
H4 H 0.0275 1.0618 0.4345 0.088 Uiso 1 1 calc R U . . .
C5 C 0.07475(14) 0.9758(2) 0.35864(8) 0.0622(5) Uani 1 1 d . . . . .
H5 H 0.0359 1.0260 0.3327 0.075 Uiso 1 1 calc R U . . .
C6 C 0.13695(13) 0.8796(2) 0.33619(7) 0.0547(5) Uani 1 1 d . . . . .
C7 C 0.09676(13) 0.8757(2) 0.18253(8) 0.0598(5) Uani 1 1 d . . . . .
C8 C 0.03299(14) 0.9084(2) 0.13020(9) 0.0677(6) Uani 1 1 d . . . . .
H8A H -0.0252 0.9473 0.1451 0.081 Uiso 1 1 calc R U . . .
H8B H 0.0180 0.8225 0.1092 0.081 Uiso 1 1 calc R U . . .
C9 C 0.07630(13) 1.0101(2) 0.08670(9) 0.0622(5) Uani 1 1 d . . . . .
C10 C 0.08032(18) 1.1508(3) 0.09929(13) 0.0939(8) Uani 1 1 d . . . . .
H10 H 0.0580 1.1839 0.1357 0.113 Uiso 1 1 calc R U . . .
C11 C 0.1176(2) 1.2439(3) 0.0578(2) 0.1209(11) Uani 1 1 d . . . . .
H11 H 0.1196 1.3389 0.0663 0.145 Uiso 1 1 calc R U . . .
C12 C 0.1510(2) 1.1954(4) 0.00474(19) 0.1179(12) Uani 1 1 d . . . . .
H12 H 0.1760 1.2576 -0.0229 0.142 Uiso 1 1 calc R U . . .
C13 C 0.14823(18) 1.0573(4) -0.00830(12) 0.1017(9) Uani 1 1 d . . . . .
H13 H 0.1720 1.0246 -0.0444 0.122 Uiso 1 1 calc R U . . .
C14 C 0.10989(15) 0.9656(3) 0.03248(9) 0.0772(7) Uani 1 1 d . . . . .
H14 H 0.1067 0.8712 0.0230 0.093 Uiso 1 1 calc R U . . .
C15 C 0.60132(13) 0.6689(2) 0.35420(9) 0.0611(5) Uani 1 1 d . . . . .
H15 H 0.6418 0.6724 0.3217 0.073 Uiso 1 1 calc R U . . .
C16 C 0.63682(17) 0.6440(2) 0.41119(11) 0.0752(6) Uani 1 1 d . . . . .
H16 H 0.7010 0.6314 0.4169 0.090 Uiso 1 1 calc R U . . .
C17 C 0.5779(2) 0.6381(2) 0.45884(11) 0.0792(7) Uani 1 1 d . . . . .
H17 H 0.6021 0.6218 0.4971 0.095 Uiso 1 1 calc R U . . .
C18 C 0.48388(18) 0.6558(2) 0.45081(9) 0.0747(6) Uani 1 1 d . . . . .
H18 H 0.4439 0.6510 0.4835 0.090 Uiso 1 1 calc R U . . .
C19 C 0.44774(15) 0.6812(2) 0.39400(9) 0.0668(6) Uani 1 1 d . . . . .
H19 H 0.3834 0.6934 0.3887 0.080 Uiso 1 1 calc R U . . .
C20 C 0.50647(13) 0.68835(19) 0.34523(8) 0.0527(5) Uani 1 1 d . . . . .
C21 C 0.47258(13) 0.7230(3) 0.28249(8) 0.0698(6) Uani 1 1 d . . . . .
H21A H 0.4949 0.8155 0.2722 0.084 Uiso 1 1 calc R U . . .
H21B H 0.5008 0.6576 0.2548 0.084 Uiso 1 1 calc R U . . .
C22 C 0.31903(14) 0.8353(2) 0.26143(7) 0.0534(5) Uani 1 1 d . . . . .
C23 C 0.21958(12) 0.7851(2) 0.24368(7) 0.0519(5) Uani 1 1 d . . . . .
C24 C 0.22547(12) 0.6305(2) 0.25455(7) 0.0506(5) Uani 1 1 d . . . . .
C25 C 0.15892(15) 0.5262(3) 0.25134(9) 0.0735(6) Uani 1 1 d . . . . .
H25 H 0.0969 0.5468 0.2415 0.088 Uiso 1 1 calc R U . . .
C26 C 0.1864(2) 0.3894(3) 0.26306(11) 0.0917(8) Uani 1 1 d . . . . .
H26 H 0.1423 0.3180 0.2607 0.110 Uiso 1 1 calc R U . . .
C27 C 0.2778(2) 0.3589(3) 0.27801(10) 0.0856(7) Uani 1 1 d . . . . .
H27 H 0.2949 0.2669 0.2856 0.103 Uiso 1 1 calc R U . . .
C28 C 0.34492(16) 0.4629(2) 0.28200(8) 0.0653(6) Uani 1 1 d . . . . .
H28 H 0.4068 0.4425 0.2924 0.078 Uiso 1 1 calc R U . . .
C29 C 0.31724(12) 0.5971(2) 0.27011(7) 0.0473(4) Uani 1 1 d . . . . .
C30 C 0.19727(13) 0.82826(19) 0.17719(7) 0.0514(5) Uani 1 1 d . . . . .
H30 H 0.2360 0.9093 0.1671 0.062 Uiso 1 1 calc R U . . .
C31 C 0.21829(14) 0.7118(2) 0.13281(7) 0.0526(5) Uani 1 1 d . . . . .
C32 C 0.31774(13) 0.68439(18) 0.11791(7) 0.0491(5) Uani 1 1 d . . . . .
C33 C 0.34249(16) 0.5544(2) 0.09584(9) 0.0685(6) Uani 1 1 d . . . . .
H33 H 0.2962 0.4878 0.0888 0.082 Uiso 1 1 calc R U . . .
C34 C 0.43476(18) 0.5226(2) 0.08424(10) 0.0758(6) Uani 1 1 d . . . . .
H34 H 0.4495 0.4343 0.0698 0.091 Uiso 1 1 calc R U . . .
C35 C 0.50620(15) 0.6181(2) 0.09347(8) 0.0620(5) Uani 1 1 d . . . . .
C36 C 0.60760(16) 0.5807(3) 0.08257(11) 0.0929(8) Uani 1 1 d . . . . .
H36A H 0.6443 0.6644 0.0799 0.139 Uiso 1 1 calc R U . . .
H36B H 0.6123 0.5292 0.0458 0.139 Uiso 1 1 calc R U . . .
H36C H 0.6307 0.5245 0.1152 0.139 Uiso 1 1 calc R U . . .
C37 C 0.48141(15) 0.7484(2) 0.11374(8) 0.0620(5) Uani 1 1 d . . . . .
H37 H 0.5276 0.8160 0.1191 0.074 Uiso 1 1 calc R U . . .
C38 C 0.38907(14) 0.7807(2) 0.12632(8) 0.0568(5) Uani 1 1 d . . . . .
H38 H 0.3746 0.8691 0.1408 0.068 Uiso 1 1 calc R U . . .
N1 N 0.14461(12) 0.8592(2) 0.27457(7) 0.0844(6) Uani 1 1 d . . . . .
N2 N 0.07183(11) 0.8985(2) 0.23643(7) 0.0727(5) Uani 1 1 d . . . . .
N3 N 0.37158(9) 0.71956(17) 0.27373(6) 0.0500(4) Uani 1 1 d . . . . .
O1 O 0.34673(12) 0.95454(16) 0.26154(6) 0.0793(4) Uani 1 1 d . . . . .
O2 O 0.15454(10) 0.64120(16) 0.11237(6) 0.0729(4) Uani 1 1 d . . . . .

loop_
_atom_site_aniso_label
_atom_site_aniso_U_11
_atom_site_aniso_U_22
_atom_site_aniso_U_33
_atom_site_aniso_U_23
_atom_site_aniso_U_13
_atom_site_aniso_U_12
C1 0.0668(13) 0.0964(16) 0.0427(11) 0.0004(10) 0.0023(9) 0.0315(12)
C2 0.0659(13) 0.0904(16) 0.0418(11) 0.0076(10) 0.0017(9) 0.0097(12)
C3 0.0772(15) 0.0888(16) 0.0420(11) -0.0070(11) 0.0071(10) 0.0039(13)
C4 0.0789(16) 0.0844(16) 0.0580(13) -0.0149(11) 0.0091(11) 0.0190(12)
C5 0.0602(13) 0.0728(14) 0.0536(12) -0.0026(10) -0.0023(9) 0.0169(11)
C6 0.0483(11) 0.0757(13) 0.0402(10) -0.0015(9) 0.0007(8) 0.0127(10)
C7 0.0554(12) 0.0768(14) 0.0471(11) -0.0003(10) -0.0094(9) 0.0191(10)
C8 0.0571(13) 0.0934(16) 0.0524(11) 0.0016(11) -0.0165(9) 0.0169(11)
C9 0.0504(12) 0.0783(15) 0.0574(13) 0.0041(11) -0.0196(9) 0.0197(11)
C10 0.0828(18) 0.091(2) 0.108(2) -0.0037(17) -0.0050(15) 0.0246(15)
C11 0.090(2) 0.083(2) 0.189(4) 0.027(2) -0.007(2) 0.0175(17)
C12 0.072(2) 0.136(3) 0.145(3) 0.064(3) -0.0115(19) 0.016(2)
C13 0.0769(18) 0.159(3) 0.0688(16) 0.0289(19) -0.0118(13) 0.012(2)
C14 0.0729(15) 0.1040(18) 0.0546(13) 0.0055(13) -0.0126(11) 0.0091(13)
C15 0.0542(13) 0.0610(13) 0.0677(13) 0.0016(10) -0.0147(10) 0.0007(10)
C16 0.0755(15) 0.0670(14) 0.0825(16) 0.0016(12) -0.0371(13) 0.0064(12)
C17 0.109(2) 0.0637(14) 0.0638(15) 0.0116(11) -0.0398(14) -0.0098(13)
C18 0.0918(18) 0.0788(15) 0.0532(12) 0.0129(11) -0.0102(11) -0.0203(13)
C19 0.0629(13) 0.0832(15) 0.0540(12) 0.0167(11) -0.0111(10) -0.0143(11)
C20 0.0498(12) 0.0575(12) 0.0507(11) 0.0095(9) -0.0123(9) -0.0074(9)
C21 0.0422(11) 0.1114(17) 0.0557(12) 0.0241(12) -0.0076(9) -0.0065(11)
C22 0.0676(13) 0.0613(13) 0.0312(9) 0.0008(9) -0.0070(8) 0.0070(11)
C23 0.0464(11) 0.0720(13) 0.0370(9) -0.0012(9) -0.0050(8) 0.0181(10)
C24 0.0418(11) 0.0724(13) 0.0376(9) 0.0046(9) -0.0008(8) 0.0018(10)
C25 0.0558(13) 0.1044(19) 0.0602(13) 0.0116(12) -0.0049(10) -0.0155(13)
C26 0.115(2) 0.087(2) 0.0731(16) 0.0084(14) -0.0045(15) -0.0392(17)
C27 0.124(2) 0.0623(15) 0.0706(15) 0.0046(12) 0.0035(15) 0.0049(16)
C28 0.0721(14) 0.0683(14) 0.0555(12) 0.0057(10) 0.0028(10) 0.0166(12)
C29 0.0460(11) 0.0600(12) 0.0360(9) 0.0032(8) 0.0015(7) 0.0075(9)
C30 0.0546(11) 0.0628(12) 0.0368(9) 0.0003(8) -0.0085(8) 0.0127(9)
C31 0.0644(13) 0.0586(12) 0.0345(9) 0.0020(9) -0.0085(8) 0.0053(10)
C32 0.0641(13) 0.0480(11) 0.0350(9) -0.0019(8) -0.0034(8) 0.0063(10)
C33 0.0754(16) 0.0525(13) 0.0776(14) -0.0105(10) -0.0005(11) 0.0022(11)
C34 0.0880(18) 0.0509(13) 0.0885(16) -0.0095(11) 0.0058(13) 0.0175(13)
C35 0.0684(14) 0.0675(14) 0.0500(11) 0.0039(10) 0.0016(9) 0.0143(12)
C36 0.0783(17) 0.106(2) 0.0943(18) 0.0037(15) 0.0096(13) 0.0239(15)
C37 0.0690(14) 0.0637(14) 0.0532(11) -0.0064(10) 0.0033(9) -0.0034(11)
C38 0.0747(15) 0.0490(11) 0.0467(10) -0.0085(9) 0.0020(9) 0.0071(11)
N1 0.0735(12) 0.1415(17) 0.0379(9) -0.0085(10) -0.0089(8) 0.0638(12)
N2 0.0619(11) 0.1069(14) 0.0490(10) -0.0029(9) -0.0098(8) 0.0374(10)
N3 0.0396(9) 0.0674(10) 0.0428(8) 0.0060(7) -0.0051(6) 0.0018(8)
O1 0.1180(13) 0.0614(10) 0.0581(9) 0.0028(7) -0.0220(8) -0.0097(9)
O2 0.0710(10) 0.0861(10) 0.0613(9) -0.0129(8) -0.0128(7) -0.0037(8)

loop_
_atom_type_symbol
_atom_type_description
_atom_type_scat_dispersion_real
_atom_type_scat_dispersion_imag
_atom_type_scat_source
C C 0.0033 0.0016 'International Tables Vol C Tables 4.2.6.8 and 6.1.1.4'
H H 0.0000 0.0000 'International Tables Vol C Tables 4.2.6.8 and 6.1.1.4'
N N 0.0061 0.0033 'International Tables Vol C Tables 4.2.6.8 and 6.1.1.4'
O O 0.0106 0.0060 'International Tables Vol C Tables 4.2.6.8 and 6.1.1.4'

loop_
_geom_angle_atom_site_label_1
_geom_angle_atom_site_label_2
_geom_angle_atom_site_label_3
_geom_angle
_geom_angle_site_symmetry_1
_geom_angle_site_symmetry_3
_geom_angle_publ_flag
C2 C1 C6 120.52(19) . . ?
C2 C1 H1 119.7 . . ?
C6 C1 H1 119.7 . . ?
C3 C2 C1 120.72(19) . . ?
C3 C2 H2 119.6 . . ?
C1 C2 H2 119.6 . . ?
C2 C3 C4 119.07(18) . . ?
C2 C3 H3 120.5 . . ?
C4 C3 H3 120.5 . . ?
C3 C4 C5 121.30(19) . . ?
C3 C4 H4 119.3 . . ?
C5 C4 H4 119.3 . . ?
C4 C5 C6 119.76(18) . . ?
C4 C5 H5 120.1 . . ?
C6 C5 H5 120.1 . . ?
C5 C6 C1 118.60(17) . . ?
C5 C6 N1 120.59(16) . . ?
C1 C6 N1 120.79(17) . . ?
N2 C7 C8 121.54(17) . . ?
N2 C7 C30 113.51(15) . . ?
C8 C7 C30 124.66(16) . . ?
C7 C8 C9 112.63(17) . . ?
C7 C8 H8A 109.1 . . ?
C9 C8 H8A 109.1 . . ?
C7 C8 H8B 109.1 . . ?
C9 C8 H8B 109.1 . . ?
H8A C8 H8B 107.8 . . ?
C14 C9 C10 118.0(2) . . ?
C14 C9 C8 120.8(2) . . ?
C10 C9 C8 121.1(2) . . ?
C9 C10 C11 120.4(3) . . ?
C9 C10 H10 119.8 . . ?
C11 C10 H10 119.8 . . ?
C12 C11 C10 119.7(3) . . ?
C12 C11 H11 120.1 . . ?
C10 C11 H11 120.1 . . ?
C13 C12 C11 120.7(3) . . ?
C13 C12 H12 119.7 . . ?
C11 C12 H12 119.7 . . ?
C12 C13 C14 119.4(3) . . ?
C12 C13 H13 120.3 . . ?
C14 C13 H13 120.3 . . ?
C9 C14 C13 121.7(3) . . ?
C9 C14 H14 119.1 . . ?
C13 C14 H14 119.1 . . ?
C20 C15 C16 120.5(2) . . ?
C20 C15 H15 119.8 . . ?
C16 C15 H15 119.8 . . ?
C17 C16 C15 120.0(2) . . ?
C17 C16 H16 120.0 . . ?
C15 C16 H16 120.0 . . ?
C18 C17 C16 120.4(2) . . ?
C18 C17 H17 119.8 . . ?
C16 C17 H17 119.8 . . ?
C17 C18 C19 120.0(2) . . ?
C17 C18 H18 120.0 . . ?
C19 C18 H18 120.0 . . ?
C20 C19 C18 120.4(2) . . ?
C20 C19 H19 119.8 . . ?
C18 C19 H19 119.8 . . ?
C15 C20 C19 118.70(17) . . ?
C15 C20 C21 117.96(17) . . ?
C19 C20 C21 123.28(17) . . ?
N3 C21 C20 115.31(15) . . ?
N3 C21 H21A 108.4 . . ?
C20 C21 H21A 108.4 . . ?
N3 C21 H21B 108.4 . . ?
C20 C21 H21B 108.4 . . ?
H21A C21 H21B 107.5 . . ?
O1 C22 N3 126.12(19) . . ?
O1 C22 C23 126.43(18) . . ?
N3 C22 C23 107.36(17) . . ?
N1 C23 C24 116.33(16) . . ?
N1 C23 C22 113.62(16) . . ?
C24 C23 C22 102.48(14) . . ?
N1 C23 C30 100.03(13) . . ?
C24 C23 C30 115.02(15) . . ?
C22 C23 C30 109.71(14) . . ?
C25 C24 C29 119.43(19) . . ?
C25 C24 C23 131.96(18) . . ?
C29 C24 C23 108.61(16) . . ?
C24 C25 C26 118.7(2) . . ?
C24 C25 H25 120.6 . . ?
C26 C25 H25 120.6 . . ?
C27 C26 C25 120.7(2) . . ?
C27 C26 H26 119.6 . . ?
C25 C26 H26 119.6 . . ?
C26 C27 C28 121.0(2) . . ?
C26 C27 H27 119.5 . . ?
C28 C27 H27 119.5 . . ?
C29 C28 C27 117.8(2) . . ?
C29 C28 H28 121.1 . . ?
C27 C28 H28 121.1 . . ?
C28 C29 C24 122.29(19) . . ?
C28 C29 N3 127.89(17) . . ?
C24 C29 N3 109.76(16) . . ?
C7 C30 C31 117.67(16) . . ?
C7 C30 C23 100.92(14) . . ?
C31 C30 C23 112.40(14) . . ?
C7 C30 H30 108.5 . . ?
C31 C30 H30 108.5 . . ?
C23 C30 H30 108.5 . . ?
O2 C31 C32 121.92(17) . . ?
O2 C31 C30 120.00(17) . . ?
C32 C31 C30 118.02(16) . . ?
C38 C32 C33 117.28(18) . . ?
C38 C32 C31 123.62(16) . . ?
C33 C32 C31 119.08(18) . . ?
C34 C33 C32 120.8(2) . . ?
C34 C33 H33 119.6 . . ?
C32 C33 H33 119.6 . . ?
C33 C34 C35 121.93(19) . . ?
C33 C34 H34 119.0 . . ?
C35 C34 H34 119.0 . . ?
C37 C35 C34 117.32(19) . . ?
C37 C35 C36 121.2(2) . . ?
C34 C35 C36 121.5(2) . . ?
C35 C36 H36A 109.5 . . ?
C35 C36 H36B 109.5 . . ?
H36A C36 H36B 109.5 . . ?
C35 C36 H36C 109.5 . . ?
H36A C36 H36C 109.5 . . ?
H36B C36 H36C 109.5 . . ?
C35 C37 C38 121.15(19) . . ?
C35 C37 H37 119.4 . . ?
C38 C37 H37 119.4 . . ?
C37 C38 C32 121.48(17) . . ?
C37 C38 H38 119.3 . . ?
C32 C38 H38 119.3 . . ?
N2 N1 C6 120.11(15) . . ?
N2 N1 C23 112.90(14) . . ?
C6 N1 C23 126.67(14) . . ?
C7 N2 N1 108.53(15) . . ?
C22 N3 C29 111.46(15) . . ?
C22 N3 C21 123.38(17) . . ?
C29 N3 C21 124.81(16) . . ?

loop_
_geom_bond_atom_site_label_1
_geom_bond_atom_site_label_2
_geom_bond_distance
_geom_bond_site_symmetry_2
_geom_bond_publ_flag
C1 C2 1.374(3) . ?
C1 C6 1.383(3) . ?
C1 H1 0.9300 . ?
C2 C3 1.355(3) . ?
C2 H2 0.9300 . ?
C3 C4 1.367(3) . ?
C3 H3 0.9300 . ?
C4 C5 1.376(3) . ?
C4 H4 0.9300 . ?
C5 C6 1.376(3) . ?
C5 H5 0.9300 . ?
C6 N1 1.392(2) . ?
C7 N2 1.275(2) . ?
C7 C8 1.505(2) . ?
C7 C30 1.508(3) . ?
C8 C9 1.510(3) . ?
C8 H8A 0.9700 . ?
C8 H8B 0.9700 . ?
C9 C14 1.371(3) . ?
C9 C10 1.378(3) . ?
C10 C11 1.393(4) . ?
C10 H10 0.9300 . ?
C11 C12 1.361(5) . ?
C11 H11 0.9300 . ?
C12 C13 1.355(4) . ?
C12 H12 0.9300 . ?
C13 C14 1.380(3) . ?
C13 H13 0.9300 . ?
C14 H14 0.9300 . ?
C15 C20 1.377(2) . ?
C15 C16 1.383(3) . ?
C15 H15 0.9300 . ?
C16 C17 1.360(3) . ?
C16 H16 0.9300 . ?
C17 C18 1.360(3) . ?
C17 H17 0.9300 . ?
C18 C19 1.384(3) . ?
C18 H18 0.9300 . ?
C19 C20 1.379(3) . ?
C19 H19 0.9300 . ?
C20 C21 1.512(2) . ?
C21 N3 1.451(2) . ?
C21 H21A 0.9700 . ?
C21 H21B 0.9700 . ?
C22 O1 1.209(2) . ?
C22 N3 1.364(2) . ?
C22 C23 1.544(3) . ?
C23 N1 1.460(2) . ?
C23 C24 1.503(3) . ?
C23 C30 1.568(2) . ?
C24 C25 1.379(3) . ?
C24 C29 1.387(2) . ?
C25 C26 1.392(3) . ?
C25 H25 0.9300 . ?
C26 C27 1.373(4) . ?
C26 H26 0.9300 . ?
C27 C28 1.383(3) . ?
C27 H27 0.9300 . ?
C28 C29 1.370(3) . ?
C28 H28 0.9300 . ?
C29 N3 1.408(2) . ?
C30 C31 1.522(2) . ?
C30 H30 0.9800 . ?
C31 O2 1.218(2) . ?
C31 C32 1.481(3) . ?
C32 C38 1.384(3) . ?
C32 C33 1.386(3) . ?
C33 C34 1.376(3) . ?
C33 H33 0.9300 . ?
C34 C35 1.382(3) . ?
C34 H34 0.9300 . ?
C35 C37 1.375(3) . ?
C35 C36 1.510(3) . ?
C36 H36A 0.9600 . ?
C36 H36B 0.9600 . ?
C36 H36C 0.9600 . ?
C37 C38 1.382(3) . ?
C37 H37 0.9300 . ?
C38 H38 0.9300 . ?
N1 N2 1.387(2) . ?
